data_1530048
loop_
_publ_author_name
'Haeuseler, H.'
'Himmrich, M.'
'Cansiz, A.'
'Jung, M.'

_publ_section_title
;
 Materials with layered structures: crystal structure of Zn1.25 In2.5 S3
 Se2, a new polytype of Zn2 In2 S5 and the isotypic compounds Cd0.5 Ga2 In
 S5 and Hg0.8 Ga1.6 In1.2 S5
;
_journal_name_full 'Journal of Solid State Chemistry'
_journal_page_first 171
_journal_page_last 175
_journal_volume 74
_journal_year 1988
_chemical_formula_sum 'In2.46 S3.15 Se1.85 Zn1.24'
_chemical_name_systematic 'Zn1.24 In2.46 S3.15 Se1.85'
_space_group_IT_number 164
_symmetry_space_group_name_Hall '-P 3 2"'
_symmetry_space_group_name_H-M 'P -3 m 1'
_cell_angle_alpha 90
_cell_angle_beta 90
_cell_angle_gamma 120
_cell_formula_units_Z 2
_cell_length_a 3.927
_cell_length_b 3.927
_cell_length_c 31.83
_cell_volume 425.098
_citation_journal_id_ASTM JSSCBI
_cod_data_source_file Haeuseler_JSSCBI_1988_1626.cif
_cod_data_source_block In2.46S3.15Se1.85Zn1.24
_cod_database_code 1530048

loop_
_symmetry_equiv_pos_as_xyz
x,y,z
-y,x-y,z
-x+y,-x,z
y,x,-z
-x,-x+y,-z
x-y,-y,-z
-x,-y,-z
y,-x+y,-z
x-y,x,-z
-y,-x,z
x,x-y,z
-x+y,y,z

loop_
_atom_site_label
_atom_site_type_symbol
_atom_site_fract_x
_atom_site_fract_y
_atom_site_fract_z
_atom_site_occupancy
_atom_site_U_iso_or_equiv
Se3 Se-2 0.3333 0.6667 0.745 0.37 0.0
Se2 Se-2 0.3333 0.6667 0.1588 0.37 0.0
Zn3 Zn+2 0.3333 0.6667 0.8199 0.84 0.0
S3 S-2 0.3333 0.6667 0.745 0.63 0.0
Se1 Se-2 0.3333 0.6667 0.9519 0.37 0.0
S2 S-2 0.3333 0.6667 0.1588 0.63 0.0
In2 In+3 0.3333 0.6667 0.0809 0.78 0.0
In1 In+3 0 0 0.2987 1 0.0
Zn2 Zn+2 0.3333 0.6667 0.4212 0.25 0.0
Se5 Se-2 0.3333 0.6667 0.5483 0.37 0.0
S1 S-2 0.3333 0.6667 0.9519 0.63 0.0
Se4 Se-2 0.3333 0.6667 0.344 0.37 0.0
S4 S-2 0.3333 0.6667 0.344 0.63 0.0
In3 In+3 0.3333 0.6667 0.4212 0.68 0.0
Zn1 Zn+2 0.3333 0.6667 0.0809 0.15 0.0
S5 S-2 0.3333 0.6667 0.5483 0.63 0.0
